data_1536772
loop_
_publ_author_name
'Klokova, N.E.'
'Maksimov, B.A.'
'Tamazyan, R.A.'

_publ_section_title
;
 X-ray study of a paraphase of Na4 Ti P2 O9 crystals at 743 K
;
_journal_name_full Kristallografiya
_journal_page_first 56
_journal_page_last 60
_journal_volume 38
_journal_year 1993
_chemical_formula_sum 'Na4 O9 P2 Ti'
_chemical_name_systematic 'Na4 Ti (P O4)2 O'
_space_group_IT_number 67
_symmetry_space_group_name_Hall '-C 2a 2 (y,z,x)'
_symmetry_space_group_name_H-M 'C m m a (b,c,a)'
_cell_angle_alpha 90
_cell_angle_beta 90
_cell_angle_gamma 90
_cell_formula_units_Z 4
_cell_length_a 15.752
_cell_length_b 7.524
_cell_length_c 7.095
_cell_volume 840.886
_citation_journal_id_ASTM KRISAJ
_cod_data_source_file Klokova_KRISAJ_1993_1352.cif
_cod_data_source_block Na4O9P2Ti1
_cod_original_cell_volume 840.8856
_cod_original_sg_symbol_H-M 'B m c m'
_cod_original_formula_sum 'Na4 O9 P2 Ti1'
_cod_database_code 1536772

loop_
_symmetry_equiv_pos_as_xyz
x,y,z
-x,y,-z+1/2
-x,-y,z
x,-y,-z+1/2
-x,-y,-z
x,-y,z-1/2
x,y,-z
-x,y,z-1/2
x+1/2,y,z+1/2
-x+1/2,y,-z+1
-x+1/2,-y,z+1/2
x+1/2,-y,-z+1
-x+1/2,-y,-z+1/2
x+1/2,-y,z
x+1/2,y,-z+1/2
-x+1/2,y,z

loop_
_atom_site_label
_atom_site_type_symbol
_atom_site_fract_x
_atom_site_fract_y
_atom_site_fract_z
_atom_site_occupancy
_atom_site_U_iso_or_equiv
Na3 Na+1 0.1125 0.2382 0.5 0.78 0.0
O1 O-2 0.25 0.3993 0.5 1 0.0
P1 P+5 0.1215 0.244 0 1 0.0
O3 O-2 0.1411 0.0497 0 1 0.0
O4 O-2 0.0283 0.2805 0 1 0.0
Na4 Na+1 0 0 0.25 0.48 0.0
Ti1 Ti+4 0.25 0.5 0.25 1 0.0
Na2 Na+1 0 0.5 0.25 0.93 0.0
O2 O-2 0.1605 0.6719 0.3225 1 0.0
Na1 Na+1 0.25 0 0.25 0.98 0.0
